data_7220687
loop_
_publ_author_name
'Lu, Xin-Mou'
'Cai, Zhong-Jian'
'Li, Jian'
'Wang, Shun-Yi'
'Ji, Shun-Jun'

_publ_section_title
;
 Synthesis of 7-Hydroxy-6,7-dihydro-indole and 6',7'-Dihydro-3,7'-biindole
 Derivatives from Domino Reactions of Arylglyoxals or Methyl Ketones with
 Enamines
;
_journal_name_full 'RSC Adv.'
_journal_paper_doi 10.1039/C5RA09478J
_journal_year 2015
_chemical_formula_moiety 'C23 H23 N O2'
_chemical_formula_sum 'C23 H23 N O2'
_chemical_formula_weight 345.42
_chemical_name_systematic
; 
 ? 
;
_space_group_IT_number 19
_symmetry_cell_setting orthorhombic
_symmetry_Int_Tables_number 19
_symmetry_space_group_name_Hall 'P 2ac 2ab'
_symmetry_space_group_name_H-M 'P 21 21 21'
_atom_sites_solution_hydrogens geom
_atom_sites_solution_primary direct
_atom_sites_solution_secondary difmap
_audit_creation_method SHELXL-97
_audit_update_record
;
2015-03-24 deposited with the CCDC.
2015-06-04 downloaded from the CCDC.
;
_cell_angle_alpha 90.00
_cell_angle_beta 90.00
_cell_angle_gamma 90.00
_cell_formula_units_Z 4
_cell_length_a 9.8585(16)
_cell_length_b 11.222(2)
_cell_length_c 17.434(3)
_cell_measurement_reflns_used 4373
_cell_measurement_temperature 293(2)
_cell_measurement_theta_max 25.3
_cell_measurement_theta_min 3.1
_cell_volume 1928.8(6)
_computing_cell_refinement CrystalClear
_computing_data_collection CrystalClear
_computing_data_reduction CrystalStructure
_computing_structure_refinement 'SHELXL-97 (Sheldrick, 1997)'
_computing_structure_solution 'SHELXS-97 (Sheldrick, 1990)'
_diffrn_ambient_temperature 293(2)
_diffrn_detector_area_resol_mean 7.31
_diffrn_measured_fraction_theta_full 0.997
_diffrn_measured_fraction_theta_max 0.997
_diffrn_measurement_device_type 'Rigaku Mercury'
_diffrn_measurement_method \w
_diffrn_radiation_monochromator graphite
_diffrn_radiation_source 'fine-focus sealed tube'
_diffrn_radiation_type MoK\a
_diffrn_radiation_wavelength 0.71070
_diffrn_reflns_av_R_equivalents 0.1121
_diffrn_reflns_av_sigmaI/netI 0.0885
_diffrn_reflns_limit_h_max 11
_diffrn_reflns_limit_h_min -11
_diffrn_reflns_limit_k_max 13
_diffrn_reflns_limit_k_min -12
_diffrn_reflns_limit_l_max 21
_diffrn_reflns_limit_l_min -19
_diffrn_reflns_number 19152
_diffrn_reflns_theta_full 25.35
_diffrn_reflns_theta_max 25.35
_diffrn_reflns_theta_min 3.12
_exptl_absorpt_coefficient_mu 0.075
_exptl_absorpt_correction_T_max 0.997
_exptl_absorpt_correction_T_min 0.807
_exptl_absorpt_correction_type multi-scan
_exptl_absorpt_process_details 'Jacobson, R. (1998) Private communication'
_exptl_crystal_colour colorless
_exptl_crystal_density_diffrn 1.190
_exptl_crystal_density_method 'not measured'
_exptl_crystal_description block
_exptl_crystal_F_000 736
_exptl_crystal_size_max 0.50
_exptl_crystal_size_mid 0.25
_exptl_crystal_size_min 0.20
_refine_diff_density_max 0.147
_refine_diff_density_min -0.150
_refine_diff_density_rms 0.036
_refine_ls_abs_structure_details 'Flack H D (1983), Acta Cryst. A39, 876-881'
_refine_ls_abs_structure_Flack -4(4)
_refine_ls_extinction_coef 0.017(3)
_refine_ls_extinction_expression Fc^*^=kFc[1+0.001xFc^2^\l^3^/sin(2\q)]^-1/4^
_refine_ls_extinction_method SHELXL
_refine_ls_goodness_of_fit_ref 1.106
_refine_ls_hydrogen_treatment mixed
_refine_ls_matrix_type full
_refine_ls_number_parameters 243
_refine_ls_number_reflns 3526
_refine_ls_number_restraints 0
_refine_ls_restrained_S_all 1.106
_refine_ls_R_factor_all 0.1478
_refine_ls_R_factor_gt 0.0897
_refine_ls_shift/su_max 0.000
_refine_ls_shift/su_mean 0.000
_refine_ls_structure_factor_coef Fsqd
_refine_ls_weighting_details 'calc w=1/[\s^2^(Fo^2^)+(0.0721P)^2^+0.3527P] where P=(Fo^2^+2Fc^2^)/3'
_refine_ls_weighting_scheme calc
_refine_ls_wR_factor_gt 0.1712
_refine_ls_wR_factor_ref 0.1924
_reflns_number_gt 2205
_reflns_number_total 3526
_reflns_threshold_expression >2sigma(I)
_cod_data_source_file c5ra09478j2.cif
_cod_data_source_block shelxl
_cod_original_cell_volume 1928.7(6)
_cod_database_code 7220687

loop_
_symmetry_equiv_pos_as_xyz
'x, y, z'
'x+1/2, -y+1/2, -z'
'-x, y+1/2, -z+1/2'
'-x+1/2, -y, z+1/2'

loop_
_atom_site_label
_atom_site_type_symbol
_atom_site_fract_x
_atom_site_fract_y
_atom_site_fract_z
_atom_site_U_iso_or_equiv
_atom_site_adp_type
_atom_site_occupancy
_atom_site_symmetry_multiplicity
_atom_site_calc_flag
_atom_site_refinement_flags
O1 O 0.3112(4) 0.8899(3) 0.4123(3) 0.0836(13) Uani 1 1 d .
H1A H 0.382(6) 0.891(5) 0.433(4) 0.100 Uiso 1 1 d .
O2 O 0.0728(3) 0.5740(3) 0.5200(2) 0.0750(10) Uani 1 1 d .
N1 N 0.4582(4) 0.6274(4) 0.3781(2) 0.0591(10) Uani 1 1 d .
C1 C 0.5480(5) 0.6646(4) 0.3173(3) 0.0572(12) Uani 1 1 d .
C2 C 0.5713(5) 0.5892(5) 0.2562(3) 0.0693(14) Uani 1 1 d .
H2 H 0.5289 0.5153 0.2537 0.083 Uiso 1 1 calc R
C3 C 0.6592(6) 0.6254(6) 0.1986(3) 0.0815(16) Uani 1 1 d .
H3 H 0.6758 0.5743 0.1577 0.098 Uiso 1 1 calc R
C4 C 0.7225(5) 0.7346(5) 0.2003(3) 0.0679(14) Uani 1 1 d .
C5 C 0.6951(5) 0.8078(5) 0.2611(3) 0.0700(14) Uani 1 1 d .
H5 H 0.7362 0.8824 0.2627 0.084 Uiso 1 1 calc R
C6 C 0.6086(5) 0.7754(5) 0.3205(3) 0.0627(13) Uani 1 1 d .
H6 H 0.5920 0.8269 0.3612 0.075 Uiso 1 1 calc R
C7 C 0.8217(6) 0.7710(6) 0.1388(3) 0.101(2) Uani 1 1 d .
H7A H 0.9061 0.7300 0.1464 0.152 Uiso 1 1 calc R
H7B H 0.8366 0.8554 0.1414 0.152 Uiso 1 1 calc R
H7C H 0.7855 0.7507 0.0893 0.152 Uiso 1 1 calc R
C8 C 0.3365(4) 0.6790(4) 0.3959(3) 0.0565(12) Uani 1 1 d .
C9 C 0.2808(5) 0.7910(4) 0.3637(3) 0.0620(13) Uani 1 1 d .
H9 H 0.3185 0.8047 0.3124 0.074 Uiso 1 1 calc R
C10 C 0.1259(5) 0.7796(5) 0.3587(3) 0.0666(14) Uani 1 1 d .
C11 C 0.0712(4) 0.7445(4) 0.4376(3) 0.0721(15) Uani 1 1 d .
H11A H 0.0845 0.8110 0.4724 0.087 Uiso 1 1 calc R
H11B H -0.0257 0.7311 0.4333 0.087 Uiso 1 1 calc R
C12 C 0.1352(5) 0.6352(5) 0.4723(3) 0.0646(13) Uani 1 1 d .
C13 C 0.2715(5) 0.6075(4) 0.4483(3) 0.0576(12) Uani 1 1 d .
C14 C 0.0877(6) 0.6865(5) 0.2983(3) 0.0895(18) Uani 1 1 d .
H14A H 0.1212 0.6099 0.3139 0.134 Uiso 1 1 calc R
H14B H 0.1273 0.7080 0.2499 0.134 Uiso 1 1 calc R
H14C H -0.0091 0.6833 0.2933 0.134 Uiso 1 1 calc R
C15 C 0.0632(6) 0.9005(5) 0.3367(4) 0.093(2) Uani 1 1 d .
H15A H -0.0336 0.8928 0.3335 0.140 Uiso 1 1 calc R
H15B H 0.0983 0.9255 0.2879 0.140 Uiso 1 1 calc R
H15C H 0.0859 0.9587 0.3750 0.140 Uiso 1 1 calc R
C17 C 0.3571(4) 0.5087(4) 0.4643(3) 0.0603(13) Uani 1 1 d .
H17 H 0.3384 0.4469 0.4982 0.072 Uiso 1 1 calc R
C18 C 0.4710(5) 0.5205(4) 0.4211(3) 0.0609(13) Uani 1 1 d .
C19 C 0.5893(5) 0.4418(4) 0.4166(3) 0.0586(13) Uani 1 1 d .
C20 C 0.5676(5) 0.3198(4) 0.4156(3) 0.0676(14) Uani 1 1 d .
H20 H 0.4794 0.2904 0.4151 0.081 Uiso 1 1 calc R
C21 C 0.6754(6) 0.2417(5) 0.4153(3) 0.0743(15) Uani 1 1 d .
H21 H 0.6592 0.1600 0.4143 0.089 Uiso 1 1 calc R
C22 C 0.8057(6) 0.2829(5) 0.4164(3) 0.0758(15) Uani 1 1 d .
H22 H 0.8781 0.2297 0.4160 0.091 Uiso 1 1 calc R
C23 C 0.8288(5) 0.4022(5) 0.4181(3) 0.0780(16) Uani 1 1 d .
H23 H 0.9173 0.4308 0.4191 0.094 Uiso 1 1 calc R
C24 C 0.7217(5) 0.4810(5) 0.4181(3) 0.0733(15) Uani 1 1 d .
H24 H 0.7392 0.5624 0.4192 0.088 Uiso 1 1 calc R

loop_
_atom_site_aniso_label
_atom_site_aniso_U_11
_atom_site_aniso_U_22
_atom_site_aniso_U_33
_atom_site_aniso_U_23
_atom_site_aniso_U_13
_atom_site_aniso_U_12
O1 0.054(2) 0.069(2) 0.128(3) -0.008(2) -0.023(2) 0.0044(19)
O2 0.055(2) 0.080(2) 0.090(3) -0.001(2) 0.023(2) -0.0080(18)
N1 0.044(2) 0.067(3) 0.066(3) 0.004(2) 0.005(2) -0.004(2)
C1 0.042(3) 0.061(3) 0.068(3) 0.005(3) 0.002(3) -0.002(2)
C2 0.063(3) 0.062(3) 0.082(4) -0.003(3) 0.001(3) 0.000(3)
C3 0.069(4) 0.098(4) 0.078(4) 0.006(4) 0.009(3) 0.021(4)
C4 0.048(3) 0.092(4) 0.064(3) 0.020(3) 0.000(3) 0.011(3)
C5 0.051(3) 0.075(4) 0.084(4) 0.008(3) -0.002(3) -0.006(3)
C6 0.053(3) 0.068(3) 0.067(3) -0.005(3) 0.007(3) -0.004(3)
C7 0.065(4) 0.160(6) 0.079(4) 0.036(4) 0.015(3) 0.001(4)
C8 0.040(3) 0.063(3) 0.066(3) 0.004(3) -0.001(2) 0.000(2)
C9 0.043(3) 0.072(3) 0.071(3) 0.003(3) 0.001(3) -0.003(3)
C10 0.043(3) 0.076(4) 0.080(4) 0.007(3) -0.001(3) 0.001(3)
C11 0.036(2) 0.080(3) 0.101(4) -0.006(3) 0.008(3) 0.007(3)
C12 0.056(3) 0.068(3) 0.070(3) -0.012(3) 0.004(3) -0.008(3)
C13 0.042(3) 0.067(3) 0.065(3) 0.003(3) 0.004(2) -0.007(2)
C14 0.071(4) 0.113(5) 0.085(4) -0.015(4) -0.017(3) -0.006(4)
C15 0.054(3) 0.097(4) 0.129(5) 0.023(4) -0.010(3) 0.012(3)
C17 0.043(3) 0.058(3) 0.080(3) 0.004(3) 0.005(3) -0.004(2)
C18 0.051(3) 0.056(3) 0.076(3) -0.005(3) 0.004(3) -0.002(2)
C19 0.051(3) 0.057(3) 0.068(3) 0.000(2) 0.001(3) -0.006(2)
C20 0.062(3) 0.063(3) 0.078(3) 0.001(3) -0.012(3) -0.003(3)
C21 0.076(4) 0.061(3) 0.086(4) 0.009(3) 0.000(3) 0.015(3)
C22 0.059(3) 0.072(4) 0.097(4) 0.014(3) 0.006(3) 0.020(3)
C23 0.051(3) 0.090(4) 0.093(4) 0.005(3) 0.007(3) 0.004(3)
C24 0.060(3) 0.062(3) 0.098(4) 0.000(3) 0.004(3) -0.001(3)

loop_
_atom_type_symbol
_atom_type_description
_atom_type_scat_dispersion_real
_atom_type_scat_dispersion_imag
_atom_type_scat_source
C C 0.0033 0.0016 'International Tables Vol C Tables 4.2.6.8 and 6.1.1.4'
H H 0.0000 0.0000 'International Tables Vol C Tables 4.2.6.8 and 6.1.1.4'
N N 0.0061 0.0033 'International Tables Vol C Tables 4.2.6.8 and 6.1.1.4'
O O 0.0106 0.0060 'International Tables Vol C Tables 4.2.6.8 and 6.1.1.4'

loop_
_geom_angle_atom_site_label_1
_geom_angle_atom_site_label_2
_geom_angle_atom_site_label_3
_geom_angle
C9 O1 H1A 118(5)
C8 N1 C18 108.4(4)
C8 N1 C1 125.6(4)
C18 N1 C1 125.3(4)
C2 C1 C6 120.8(4)
C2 C1 N1 119.5(4)
C6 C1 N1 119.7(4)
C1 C2 C3 118.9(5)
C1 C2 H2 120.6
C3 C2 H2 120.6
C4 C3 C2 122.0(6)
C4 C3 H3 119.0
C2 C3 H3 119.0
C5 C4 C3 117.6(5)
C5 C4 C7 121.0(6)
C3 C4 C7 121.4(6)
C4 C5 C6 122.7(5)
C4 C5 H5 118.6
C6 C5 H5 118.6
C1 C6 C5 118.1(5)
C1 C6 H6 120.9
C5 C6 H6 120.9
C4 C7 H7A 109.5
C4 C7 H7B 109.5
H7A C7 H7B 109.5
C4 C7 H7C 109.5
H7A C7 H7C 109.5
H7B C7 H7C 109.5
N1 C8 C13 108.2(4)
N1 C8 C9 126.7(4)
C13 C8 C9 125.0(4)
O1 C9 C8 110.8(4)
O1 C9 C10 107.9(4)
C8 C9 C10 108.7(4)
O1 C9 H9 109.8
C8 C9 H9 109.8
C10 C9 H9 109.8
C11 C10 C14 110.9(4)
C11 C10 C9 108.7(4)
C14 C10 C9 109.9(4)
C11 C10 C15 108.0(4)
C14 C10 C15 109.4(4)
C9 C10 C15 109.9(4)
C12 C11 C10 115.1(4)
C12 C11 H11A 108.5
C10 C11 H11A 108.5
C12 C11 H11B 108.5
C10 C11 H11B 108.5
H11A C11 H11B 107.5
O2 C12 C13 122.5(5)
O2 C12 C11 120.8(4)
C13 C12 C11 116.7(5)
C8 C13 C17 108.0(4)
C8 C13 C12 120.1(5)
C17 C13 C12 131.7(5)
C10 C14 H14A 109.5
C10 C14 H14B 109.5
H14A C14 H14B 109.5
C10 C14 H14C 109.5
H14A C14 H14C 109.5
H14B C14 H14C 109.5
C10 C15 H15A 109.5
C10 C15 H15B 109.5
H15A C15 H15B 109.5
C10 C15 H15C 109.5
H15A C15 H15C 109.5
H15B C15 H15C 109.5
C18 C17 C13 107.8(4)
C18 C17 H17 126.1
C13 C17 H17 126.1
C17 C18 N1 107.6(4)
C17 C18 C19 129.0(4)
N1 C18 C19 123.5(4)
C24 C19 C20 117.5(5)
C24 C19 C18 124.1(4)
C20 C19 C18 118.2(4)
C21 C20 C19 120.6(5)
C21 C20 H20 119.7
C19 C20 H20 119.7
C22 C21 C20 120.7(5)
C22 C21 H21 119.7
C20 C21 H21 119.7
C23 C22 C21 119.4(5)
C23 C22 H22 120.3
C21 C22 H22 120.3
C22 C23 C24 120.3(5)
C22 C23 H23 119.8
C24 C23 H23 119.8
C23 C24 C19 121.4(5)
C23 C24 H24 119.3
C19 C24 H24 119.3

loop_
_geom_bond_atom_site_label_1
_geom_bond_atom_site_label_2
_geom_bond_distance
O1 C9 1.430(6)
O1 H1A 0.78(6)
O2 C12 1.242(6)
N1 C8 1.368(5)
N1 C18 1.421(6)
N1 C1 1.443(6)
C1 C2 1.380(7)
C1 C6 1.381(6)
C2 C3 1.387(7)
C2 H2 0.9300
C3 C4 1.375(7)
C3 H3 0.9300
C4 C5 1.368(7)
C4 C7 1.509(7)
C5 C6 1.390(7)
C5 H5 0.9300
C6 H6 0.9300
C7 H7A 0.9600
C7 H7B 0.9600
C7 H7C 0.9600
C8 C13 1.374(6)
C8 C9 1.483(6)
C9 C10 1.535(6)
C9 H9 0.9800
C10 C11 1.529(7)
C10 C14 1.530(7)
C10 C15 1.539(7)
C11 C12 1.507(7)
C11 H11A 0.9700
C11 H11B 0.9700
C12 C13 1.442(6)
C13 C17 1.421(6)
C14 H14A 0.9600
C14 H14B 0.9600
C14 H14C 0.9600
C15 H15A 0.9600
C15 H15B 0.9600
C15 H15C 0.9600
C17 C18 1.358(6)
C17 H17 0.9300
C18 C19 1.465(6)
C19 C24 1.378(6)
C19 C20 1.385(6)
C20 C21 1.378(7)
C20 H20 0.9300
C21 C22 1.366(8)
C21 H21 0.9300
C22 C23 1.359(7)
C22 H22 0.9300
C23 C24 1.376(7)
C23 H23 0.9300
C24 H24 0.9300

loop_
_geom_torsion_atom_site_label_1
_geom_torsion_atom_site_label_2
_geom_torsion_atom_site_label_3
_geom_torsion_atom_site_label_4
_geom_torsion
C8 N1 C1 C2 -114.6(5)
C18 N1 C1 C2 54.7(7)
C8 N1 C1 C6 64.9(6)
C18 N1 C1 C6 -125.8(5)
C6 C1 C2 C3 1.4(7)
N1 C1 C2 C3 -179.1(4)
C1 C2 C3 C4 -0.7(8)
C2 C3 C4 C5 -0.4(8)
C2 C3 C4 C7 177.8(5)
C3 C4 C5 C6 0.9(7)
C7 C4 C5 C6 -177.3(5)
C2 C1 C6 C5 -0.9(7)
N1 C1 C6 C5 179.6(4)
C4 C5 C6 C1 -0.2(7)
C18 N1 C8 C13 -0.5(5)
C1 N1 C8 C13 170.3(4)
C18 N1 C8 C9 -179.1(5)
C1 N1 C8 C9 -8.3(7)
N1 C8 C9 O1 -95.1(6)
C13 C8 C9 O1 86.5(6)
N1 C8 C9 C10 146.6(5)
C13 C8 C9 C10 -31.9(7)
O1 C9 C10 C11 -66.6(5)
C8 C9 C10 C11 53.6(5)
O1 C9 C10 C14 171.9(4)
C8 C9 C10 C14 -67.9(6)
O1 C9 C10 C15 51.5(6)
C8 C9 C10 C15 171.7(4)
C14 C10 C11 C12 67.2(5)
C9 C10 C11 C12 -53.7(6)
C15 C10 C11 C12 -172.9(4)
C10 C11 C12 O2 -154.5(5)
C10 C11 C12 C13 26.4(6)
N1 C8 C13 C17 0.7(5)
C9 C8 C13 C17 179.4(4)
N1 C8 C13 C12 -174.7(4)
C9 C8 C13 C12 4.0(7)
O2 C12 C13 C8 -179.4(5)
C11 C12 C13 C8 -0.3(6)
O2 C12 C13 C17 6.5(8)
C11 C12 C13 C17 -174.4(5)
C8 C13 C17 C18 -0.7(5)
C12 C13 C17 C18 173.9(5)
C13 C17 C18 N1 0.4(5)
C13 C17 C18 C19 -179.7(5)
C8 N1 C18 C17 0.0(5)
C1 N1 C18 C17 -170.8(4)
C8 N1 C18 C19 -179.9(4)
C1 N1 C18 C19 9.2(7)
C17 C18 C19 C24 -134.5(6)
N1 C18 C19 C24 45.4(7)
C17 C18 C19 C20 41.3(8)
N1 C18 C19 C20 -138.8(5)
C24 C19 C20 C21 -0.7(8)
C18 C19 C20 C21 -176.8(5)
C19 C20 C21 C22 0.4(8)
C20 C21 C22 C23 0.2(8)
C21 C22 C23 C24 -0.4(9)
C22 C23 C24 C19 0.1(9)
C20 C19 C24 C23 0.4(8)
C18 C19 C24 C23 176.3(5)
